data_4508302
loop_
_publ_author_name
'Aaker Christer B.'
'Chopade, Prashant D.'
'Desper, John'

_publ_section_title
;
 Establishing a Hierarchy of Halogen Bonding by Engineering Crystals
 without Disorder
;
_journal_issue 9
_journal_name_full 'Crystal Growth &amp; Design'
_journal_page_first 4145
_journal_paper_doi 10.1021/cg400988m
_journal_volume 13
_journal_year 2013
_chemical_formula_moiety
;
(C13 H Br F8 I N O)2 (C10 H8 N2)
;
_chemical_formula_sum 'C36 H10 Br2 F16 I2 N4 O2'
_chemical_formula_weight 1248.10
_chemical_name_systematic
;
PC-4-55-6 (4-Br-F4-phenyl)-4-I-F4-benzamide, 4,4-bipyridyl
;
_space_group_IT_number 2
_symmetry_cell_setting triclinic
_symmetry_space_group_name_Hall '-P 1'
_symmetry_space_group_name_H-M 'P -1'
_atom_sites_solution_hydrogens geom
_atom_sites_solution_primary direct
_atom_sites_solution_secondary difmap
_audit_creation_method SHELXL-97
_cell_angle_alpha 89.199(8)
_cell_angle_beta 85.294(9)
_cell_angle_gamma 75.073(8)
_cell_formula_units_Z 1
_cell_length_a 4.7774(7)
_cell_length_b 7.9111(10)
_cell_length_c 25.928(4)
_cell_measurement_reflns_used 4383
_cell_measurement_temperature 120(2)
_cell_measurement_theta_max 28.20
_cell_measurement_theta_min 3.09
_cell_volume 943.6(2)
_computing_cell_refinement 'Bruker SAINT'
_computing_data_collection 'Bruker APEX2'
_computing_data_reduction 'Bruker SAINT'
_computing_molecular_graphics 'Bruker SHELXTL'
_computing_publication_material 'Bruker SHELXTL'
_computing_structure_refinement 'SHELXL-97 (Sheldrick, 2008)'
_computing_structure_solution 'SHELXS-97 (Sheldrick, 2008)'
_diffrn_ambient_temperature 120(2)
_diffrn_measured_fraction_theta_full 0.989
_diffrn_measured_fraction_theta_max 0.989
_diffrn_measurement_device_type 'Bruker APEX-II CCD'
_diffrn_measurement_method '\f and \w scans'
_diffrn_radiation_monochromator graphite
_diffrn_radiation_source 'fine-focus sealed tube'
_diffrn_radiation_type MoK\a
_diffrn_radiation_wavelength 0.71073
_diffrn_reflns_av_R_equivalents 0.1133
_diffrn_reflns_av_sigmaI/netI 0.1104
_diffrn_reflns_limit_h_max 6
_diffrn_reflns_limit_h_min -7
_diffrn_reflns_limit_k_max 11
_diffrn_reflns_limit_k_min -11
_diffrn_reflns_limit_l_max 37
_diffrn_reflns_limit_l_min -37
_diffrn_reflns_number 22718
_diffrn_reflns_theta_full 31.50
_diffrn_reflns_theta_max 31.50
_diffrn_reflns_theta_min 2.36
_exptl_absorpt_coefficient_mu 3.905
_exptl_absorpt_correction_T_max 0.7995
_exptl_absorpt_correction_T_min 0.4542
_exptl_absorpt_correction_type multi-scan
_exptl_absorpt_process_details SADABS
_exptl_crystal_colour colourless
_exptl_crystal_density_diffrn 2.196
_exptl_crystal_density_method 'not measured'
_exptl_crystal_description plate
_exptl_crystal_F_000 590
_exptl_crystal_size_max 0.24
_exptl_crystal_size_mid 0.12
_exptl_crystal_size_min 0.06
_refine_diff_density_max 3.006
_refine_diff_density_min -3.682
_refine_diff_density_rms 0.302
_refine_ls_extinction_method none
_refine_ls_goodness_of_fit_ref 1.094
_refine_ls_hydrogen_treatment constr
_refine_ls_matrix_type full
_refine_ls_number_parameters 280
_refine_ls_number_reflns 6177
_refine_ls_number_restraints 0
_refine_ls_restrained_S_all 1.094
_refine_ls_R_factor_all 0.1270
_refine_ls_R_factor_gt 0.0842
_refine_ls_shift/su_max 0.001
_refine_ls_shift/su_mean 0.000
_refine_ls_structure_factor_coef Fsqd
_refine_ls_weighting_details 'calc w=1/[\s^2^(Fo^2^)+(0.1000P)^2^+0.0000P] where P=(Fo^2^+2Fc^2^)/3'
_refine_ls_weighting_scheme calc
_refine_ls_wR_factor_gt 0.1864
_refine_ls_wR_factor_ref 0.2117
_reflns_number_gt 4033
_reflns_number_total 6177
_reflns_threshold_expression >2sigma(I)
_cod_data_source_file cg400988m_si_002.cif
_cod_data_source_block pc1118m
_cod_depositor_comments
;
The following automatic conversions were performed:

'_symmetry_cell_setting' value 'Triclinic' changed to 'triclinic'
according to /home/saulius/struct/CIF-dictionaries/cif_core.dic
dictionary named 'cif_core.dic' version 2.4.2 from 2011-04-26.

Automatic conversion script
Id: cif_fix_values 1891 2012-01-12 08:04:46Z andrius 
;
_cod_original_sg_symbol_H-M P-1
_cod_database_code 4508302

loop_
_symmetry_equiv_pos_as_xyz
'x, y, z'
'-x, -y, -z'

loop_
_atom_site_label
_atom_site_type_symbol
_atom_site_fract_x
_atom_site_fract_y
_atom_site_fract_z
_atom_site_U_iso_or_equiv
_atom_site_adp_type
_atom_site_occupancy
_atom_site_symmetry_multiplicity
_atom_site_calc_flag
_atom_site_refinement_flags
Br1 Br 1.2082(2) -0.34564(10) 0.97012(3) 0.0432(2) Uani 1 1 d .
I1 I 0.26026(11) 0.91289(5) 0.637576(17) 0.03025(16) Uani 1 1 d .
C11 C 0.7496(15) 0.4636(8) 0.7571(3) 0.0256(13) Uani 1 1 d .
C12 C 0.4907(15) 0.5883(8) 0.7723(3) 0.0261(13) Uani 1 1 d .
F12 F 0.3701(9) 0.5888(5) 0.82093(15) 0.0307(9) Uani 1 1 d .
C13 C 0.3614(16) 0.7146(8) 0.7394(3) 0.0269(13) Uani 1 1 d .
F13 F 0.1135(10) 0.8301(5) 0.75660(16) 0.0366(10) Uani 1 1 d .
C14 C 0.4761(15) 0.7251(8) 0.6885(3) 0.0250(13) Uani 1 1 d .
C15 C 0.7294(16) 0.6019(8) 0.6741(3) 0.0280(14) Uani 1 1 d .
F15 F 0.8504(9) 0.6035(5) 0.62493(15) 0.0334(9) Uani 1 1 d .
C16 C 0.8632(15) 0.4780(8) 0.7063(3) 0.0271(13) Uani 1 1 d .
F16 F 1.1109(9) 0.3607(5) 0.68823(17) 0.0356(10) Uani 1 1 d .
C17 C 0.9066(15) 0.3252(8) 0.7922(3) 0.0256(13) Uani 1 1 d .
N17 N 0.7351(12) 0.2440(7) 0.8223(2) 0.0261(12) Uani 1 1 d .
H17 H 0.5461 0.2763 0.8200 0.031 Uiso 1 1 calc R
O17 O 1.1721(11) 0.2876(6) 0.7920(2) 0.0309(10) Uani 1 1 d .
C21 C 0.8460(14) 0.1117(8) 0.8567(3) 0.0235(12) Uani 1 1 d .
C22 C 0.7743(14) -0.0482(8) 0.8555(3) 0.0245(13) Uani 1 1 d .
F22 F 0.5971(9) -0.0719(5) 0.81983(16) 0.0312(9) Uani 1 1 d .
C23 C 0.8828(15) -0.1836(8) 0.8888(3) 0.0276(14) Uani 1 1 d .
F23 F 0.8056(10) -0.3339(5) 0.88360(18) 0.0386(10) Uani 1 1 d .
C24 C 1.0640(16) -0.1622(9) 0.9251(3) 0.0311(15) Uani 1 1 d .
C25 C 1.1367(16) -0.0049(9) 0.9274(3) 0.0301(14) Uani 1 1 d .
F25 F 1.3138(10) 0.0209(6) 0.96304(17) 0.0375(10) Uani 1 1 d .
C26 C 1.0267(16) 0.1305(8) 0.8944(3) 0.0290(14) Uani 1 1 d .
F26 F 1.1021(10) 0.2818(5) 0.89934(16) 0.0360(10) Uani 1 1 d .
N31 N -0.0566(14) 1.1621(7) 0.5713(2) 0.0336(14) Uani 1 1 d .
C32 C 0.0202(17) 1.1953(9) 0.5232(3) 0.0332(15) Uani 1 1 d .
H32 H 0.1998 1.1257 0.5080 0.040 Uiso 1 1 calc R
C33 C -0.1412(16) 1.3242(9) 0.4929(3) 0.0312(15) Uani 1 1 d .
H33 H -0.0724 1.3422 0.4584 0.037 Uiso 1 1 calc R
C34 C -0.4093(15) 1.4279(8) 0.5146(3) 0.0273(14) Uani 1 1 d .
C35 C -0.4909(17) 1.3915(10) 0.5661(3) 0.0327(15) Uani 1 1 d .
H35 H -0.6686 1.4577 0.5829 0.039 Uiso 1 1 calc R
C36 C -0.3118(17) 1.2599(10) 0.5916(3) 0.0352(16) Uani 1 1 d .
H36 H -0.3733 1.2363 0.6261 0.042 Uiso 1 1 calc R

loop_
_atom_site_aniso_label
_atom_site_aniso_U_11
_atom_site_aniso_U_22
_atom_site_aniso_U_33
_atom_site_aniso_U_23
_atom_site_aniso_U_13
_atom_site_aniso_U_12
Br1 0.0485(5) 0.0315(4) 0.0444(5) 0.0184(3) -0.0012(4) -0.0025(3)
I1 0.0387(3) 0.0173(2) 0.0376(3) 0.00747(15) -0.00754(19) -0.01132(17)
C11 0.024(3) 0.015(2) 0.039(4) 0.004(2) -0.007(3) -0.007(2)
C12 0.033(4) 0.017(3) 0.031(3) 0.000(2) 0.002(3) -0.013(3)
F12 0.035(2) 0.0243(19) 0.031(2) 0.0022(15) 0.0005(17) -0.0056(17)
C13 0.031(4) 0.018(3) 0.034(3) 0.004(2) -0.005(3) -0.010(3)
F13 0.039(3) 0.0247(19) 0.041(2) 0.0037(17) 0.0031(19) -0.0018(18)
C14 0.028(3) 0.014(2) 0.034(3) 0.006(2) -0.006(3) -0.006(2)
C15 0.034(4) 0.020(3) 0.033(3) 0.004(2) -0.002(3) -0.014(3)
F15 0.040(2) 0.0271(19) 0.034(2) 0.0060(16) 0.0039(17) -0.0118(18)
C16 0.027(3) 0.019(3) 0.038(4) 0.003(2) -0.002(3) -0.012(3)
F16 0.033(2) 0.0247(19) 0.044(2) 0.0033(17) 0.0073(18) -0.0017(17)
C17 0.026(3) 0.018(3) 0.034(3) 0.000(2) -0.004(3) -0.007(2)
N17 0.023(3) 0.019(2) 0.039(3) 0.007(2) -0.005(2) -0.009(2)
O17 0.027(3) 0.027(2) 0.042(3) 0.008(2) -0.007(2) -0.010(2)
C21 0.023(3) 0.016(2) 0.033(3) 0.004(2) -0.001(2) -0.009(2)
C22 0.021(3) 0.021(3) 0.032(3) -0.001(2) -0.001(2) -0.009(2)
F22 0.033(2) 0.0233(18) 0.044(2) 0.0033(16) -0.0080(18) -0.0181(17)
C23 0.028(4) 0.015(2) 0.041(4) 0.006(2) 0.003(3) -0.009(2)
F23 0.044(3) 0.0188(18) 0.057(3) 0.0069(18) -0.001(2) -0.0155(18)
C24 0.031(4) 0.025(3) 0.031(3) 0.011(3) 0.003(3) 0.002(3)
C25 0.032(4) 0.028(3) 0.031(3) 0.011(3) -0.005(3) -0.008(3)
F25 0.039(3) 0.036(2) 0.039(2) 0.0036(18) -0.0117(19) -0.010(2)
C26 0.035(4) 0.016(3) 0.036(4) 0.003(2) -0.005(3) -0.007(3)
F26 0.049(3) 0.0222(19) 0.043(2) 0.0023(17) -0.012(2) -0.0176(19)
N31 0.039(4) 0.019(2) 0.042(3) 0.007(2) -0.007(3) -0.005(3)
C32 0.034(4) 0.022(3) 0.043(4) 0.009(3) -0.006(3) -0.005(3)
C33 0.037(4) 0.024(3) 0.032(3) 0.005(3) -0.002(3) -0.007(3)
C34 0.028(4) 0.020(3) 0.035(4) 0.005(2) -0.007(3) -0.008(3)
C35 0.032(4) 0.030(3) 0.035(4) 0.007(3) 0.001(3) -0.007(3)
C36 0.040(4) 0.027(3) 0.042(4) 0.013(3) -0.003(3) -0.016(3)

loop_
_atom_type_symbol
_atom_type_description
_atom_type_scat_dispersion_real
_atom_type_scat_dispersion_imag
_atom_type_scat_source
C C 0.0033 0.0016 'International Tables Vol C Tables 4.2.6.8 and 6.1.1.4'
H H 0.0000 0.0000 'International Tables Vol C Tables 4.2.6.8 and 6.1.1.4'
N N 0.0061 0.0033 'International Tables Vol C Tables 4.2.6.8 and 6.1.1.4'
O O 0.0106 0.0060 'International Tables Vol C Tables 4.2.6.8 and 6.1.1.4'
F F 0.0171 0.0103 'International Tables Vol C Tables 4.2.6.8 and 6.1.1.4'
Br Br -0.2901 2.4595 'International Tables Vol C Tables 4.2.6.8 and 6.1.1.4'
I I -0.4742 1.8119 'International Tables Vol C Tables 4.2.6.8 and 6.1.1.4'

loop_
_geom_angle_atom_site_label_1
_geom_angle_atom_site_label_2
_geom_angle_atom_site_label_3
_geom_angle
_geom_angle_site_symmetry_3
C16 C11 C12 115.5(6) .
C16 C11 C17 120.6(6) .
C12 C11 C17 123.8(6) .
F12 C12 C13 118.5(6) .
F12 C12 C11 119.9(6) .
C13 C12 C11 121.5(6) .
F13 C13 C12 118.4(6) .
F13 C13 C14 119.6(6) .
C12 C13 C14 122.0(6) .
C15 C14 C13 115.8(6) .
C15 C14 I1 123.0(5) .
C13 C14 I1 121.1(5) .
C16 C15 F15 118.2(6) .
C16 C15 C14 123.0(6) .
F15 C15 C14 118.8(6) .
C15 C16 F16 118.6(6) .
C15 C16 C11 122.0(6) .
F16 C16 C11 119.3(6) .
O17 C17 N17 123.6(6) .
O17 C17 C11 121.0(6) .
N17 C17 C11 115.4(6) .
C17 N17 C21 122.7(6) .
C17 N17 H17 118.6 .
C21 N17 H17 118.6 .
C26 C21 N17 123.1(6) .
C26 C21 C22 116.2(6) .
N17 C21 C22 120.7(6) .
F22 C22 C23 119.3(6) .
F22 C22 C21 118.3(6) .
C23 C22 C21 122.4(6) .
F23 C23 C24 122.2(6) .
F23 C23 C22 117.7(6) .
C24 C23 C22 120.1(6) .
C23 C24 C25 118.7(6) .
C23 C24 Br1 119.8(5) .
C25 C24 Br1 121.4(6) .
F25 C25 C24 120.3(6) .
F25 C25 C26 118.7(6) .
C24 C25 C26 121.1(7) .
F26 C26 C25 118.1(6) .
F26 C26 C21 120.4(6) .
C25 C26 C21 121.5(6) .
C32 N31 C36 116.4(6) .
N31 C32 C33 125.0(7) .
N31 C32 H32 117.5 .
C33 C32 H32 117.5 .
C32 C33 C34 118.4(7) .
C32 C33 H33 120.8 .
C34 C33 H33 120.8 .
C35 C34 C33 116.4(6) .
C35 C34 C34 121.8(8) 2_486
C33 C34 C34 121.8(8) 2_486
C36 C35 C34 119.3(7) .
C36 C35 H35 120.3 .
C34 C35 H35 120.3 .
N31 C36 C35 124.5(7) .
N31 C36 H36 117.8 .
C35 C36 H36 117.8 .

loop_
_geom_bond_atom_site_label_1
_geom_bond_atom_site_label_2
_geom_bond_distance
_geom_bond_site_symmetry_2
Br1 C24 1.874(6) .
I1 C14 2.096(6) .
C11 C16 1.397(10) .
C11 C12 1.401(9) .
C11 C17 1.501(9) .
C12 F12 1.341(7) .
C12 C13 1.362(9) .
C13 F13 1.343(8) .
C13 C14 1.396(9) .
C14 C15 1.372(10) .
C15 C16 1.346(9) .
C15 F15 1.357(8) .
C16 F16 1.355(8) .
C17 O17 1.225(8) .
C17 N17 1.358(8) .
N17 C21 1.391(8) .
N17 H17 0.8800 .
C21 C26 1.390(10) .
C21 C22 1.395(8) .
C22 F22 1.349(7) .
C22 C23 1.387(9) .
C23 F23 1.344(7) .
C23 C24 1.370(11) .
C24 C25 1.379(10) .
C25 F25 1.354(8) .
C25 C26 1.383(9) .
C26 F26 1.347(8) .
N31 C32 1.313(10) .
N31 C36 1.335(10) .
C32 C33 1.387(9) .
C32 H32 0.9500 .
C33 C34 1.408(10) .
C33 H33 0.9500 .
C34 C35 1.406(10) .
C34 C34 1.483(13) 2_486
C35 C36 1.367(10) .
C35 H35 0.9500 .
C36 H36 0.9500 .

loop_
_geom_hbond_atom_site_label_D
_geom_hbond_atom_site_label_H
_geom_hbond_atom_site_label_A
_geom_hbond_distance_DH
_geom_hbond_distance_HA
_geom_hbond_distance_DA
_geom_hbond_angle_DHA
_geom_hbond_site_symmetry_A
N17 H17 O17 0.88 1.96 2.799(8) 158.0 1_455

loop_
_geom_torsion_atom_site_label_1
_geom_torsion_atom_site_label_2
_geom_torsion_atom_site_label_3
_geom_torsion_atom_site_label_4
_geom_torsion
_geom_torsion_site_symmetry_1
_geom_torsion_site_symmetry_4
C16 C11 C12 F12 -177.8(6) . .
C17 C11 C12 F12 0.3(10) . .
C16 C11 C12 C13 -0.1(10) . .
C17 C11 C12 C13 178.0(6) . .
F12 C12 C13 F13 -2.2(9) . .
C11 C12 C13 F13 -179.9(6) . .
F12 C12 C13 C14 178.8(6) . .
C11 C12 C13 C14 1.2(10) . .
F13 C13 C14 C15 -179.9(6) . .
C12 C13 C14 C15 -1.0(10) . .
F13 C13 C14 I1 -2.1(9) . .
C12 C13 C14 I1 176.8(5) . .
C13 C14 C15 C16 -0.2(10) . .
I1 C14 C15 C16 -177.9(5) . .
C13 C14 C15 F15 179.2(6) . .
I1 C14 C15 F15 1.5(9) . .
F15 C15 C16 F16 -0.2(9) . .
C14 C15 C16 F16 179.2(6) . .
F15 C15 C16 C11 -178.2(6) . .
C14 C15 C16 C11 1.2(11) . .
C12 C11 C16 C15 -1.0(10) . .
C17 C11 C16 C15 -179.2(6) . .
C12 C11 C16 F16 -179.0(6) . .
C17 C11 C16 F16 2.9(9) . .
C16 C11 C17 O17 39.5(9) . .
C12 C11 C17 O17 -138.5(7) . .
C16 C11 C17 N17 -138.7(6) . .
C12 C11 C17 N17 43.3(9) . .
O17 C17 N17 C21 1.3(10) . .
C11 C17 N17 C21 179.4(6) . .
C17 N17 C21 C26 53.7(10) . .
C17 N17 C21 C22 -127.6(7) . .
C26 C21 C22 F22 179.4(6) . .
N17 C21 C22 F22 0.6(9) . .
C26 C21 C22 C23 -1.9(10) . .
N17 C21 C22 C23 179.4(6) . .
F22 C22 C23 F23 0.2(9) . .
C21 C22 C23 F23 -178.5(6) . .
F22 C22 C23 C24 179.7(6) . .
C21 C22 C23 C24 1.0(10) . .
F23 C23 C24 C25 179.0(6) . .
C22 C23 C24 C25 -0.5(11) . .
F23 C23 C24 Br1 -0.8(10) . .
C22 C23 C24 Br1 179.7(5) . .
C23 C24 C25 F25 179.6(6) . .
Br1 C24 C25 F25 -0.6(10) . .
C23 C24 C25 C26 0.9(11) . .
Br1 C24 C25 C26 -179.3(6) . .
F25 C25 C26 F26 0.1(10) . .
C24 C25 C26 F26 178.8(6) . .
F25 C25 C26 C21 179.4(6) . .
C24 C25 C26 C21 -1.9(11) . .
N17 C21 C26 F26 0.3(11) . .
C22 C21 C26 F26 -178.4(6) . .
N17 C21 C26 C25 -179.0(7) . .
C22 C21 C26 C25 2.3(10) . .
C36 N31 C32 C33 1.0(11) . .
N31 C32 C33 C34 -0.5(11) . .
C32 C33 C34 C35 0.3(10) . .
C32 C33 C34 C34 178.1(8) . 2_486
C33 C34 C35 C36 -0.6(11) . .
C34 C34 C35 C36 -178.3(8) 2_486 .
C32 N31 C36 C35 -1.3(11) . .
C34 C35 C36 N31 1.1(12) . .
